data_7003702
loop_
_publ_author_name
'Kilian, Petr'
'Parveen, Sahrah'
'Fuller, Amy L.'
'Slawin, Alexandra M. Z.'
'Derek Woollins, J.'

_publ_section_title
;
 Structure and reactivity of phosphorus-selenium heterocycles with
 peri-substituted naphthalene backbones
;
_journal_issue 14
_journal_name_full 'Dalton Transactions'
_journal_page_first 1908
_journal_page_last 1916
_journal_paper_doi 10.1039/b718853f
_journal_year 2008
_chemical_formula_moiety 'C10 H6 P2 Se4'
_chemical_formula_sum 'C10 H6 P2 Se4'
_chemical_formula_weight 503.93
_chemical_name_systematic
;
?
;
_space_group_IT_number 14
_symmetry_cell_setting monoclinic
_symmetry_space_group_name_Hall '-P 2ybc'
_symmetry_space_group_name_H-M 'P 1 21/c 1'
_atom_sites_solution_hydrogens geom
_atom_sites_solution_primary direct
_atom_sites_solution_secondary difmap
_audit_creation_method SHELXL-97
_cell_angle_alpha 90.00
_cell_angle_beta 97.885(2)
_cell_angle_gamma 90.00
_cell_formula_units_Z 4
_cell_length_a 7.0071(5)
_cell_length_b 11.2784(8)
_cell_length_c 16.6917(12)
_cell_measurement_reflns_used 12135
_cell_measurement_temperature 125(2)
_cell_measurement_theta_max 27.5
_cell_measurement_theta_min 3.0
_cell_volume 1306.65(16)
_computing_cell_refinement 'CrystalClear (Rigaku Corp., 2004)'
_computing_data_collection 'CrystalClear (Rigaku Corp., 2004)'
_computing_data_reduction 'CrystalClear (Rigaku Corp., 2004)'
_computing_molecular_graphics 'Bruker SHELXTL'
_computing_publication_material 'Bruker SHELXTL'
_computing_structure_refinement 'SHELXL-97 (Sheldrick, 1997)'
_computing_structure_solution 'SHELXS-97 (Sheldrick, 1990)'
_diffrn_ambient_temperature 125(2)
_diffrn_measured_fraction_theta_full 0.994
_diffrn_measured_fraction_theta_max 0.994
_diffrn_measurement_device_type 'Mercury 2'
_diffrn_measurement_method '\w scans'
_diffrn_radiation_monochromator graphite
_diffrn_radiation_source 'fine-focus sealed tube'
_diffrn_radiation_type MoK\a
_diffrn_radiation_wavelength 0.71073
_diffrn_reflns_av_R_equivalents 0.0595
_diffrn_reflns_av_sigmaI/netI 0.0459
_diffrn_reflns_limit_h_max 9
_diffrn_reflns_limit_h_min -9
_diffrn_reflns_limit_k_max 14
_diffrn_reflns_limit_k_min -14
_diffrn_reflns_limit_l_max 21
_diffrn_reflns_limit_l_min -21
_diffrn_reflns_number 13357
_diffrn_reflns_theta_full 25.00
_diffrn_reflns_theta_max 27.48
_diffrn_reflns_theta_min 3.06
_exptl_absorpt_coefficient_mu 11.443
_exptl_absorpt_correction_T_max 0.635
_exptl_absorpt_correction_T_min 0.349
_exptl_absorpt_correction_type multi-scan
_exptl_absorpt_process_details 'Jacobson, R. (1998) Private communication'
_exptl_crystal_colour orange
_exptl_crystal_density_diffrn 2.562
_exptl_crystal_density_method 'not measured'
_exptl_crystal_description platelet
_exptl_crystal_F_000 928
_exptl_crystal_size_max 0.28
_exptl_crystal_size_mid 0.08
_exptl_crystal_size_min 0.04
_refine_diff_density_max 0.770
_refine_diff_density_min -0.832
_refine_diff_density_rms 0.149
_refine_ls_extinction_method none
_refine_ls_goodness_of_fit_ref 1.074
_refine_ls_hydrogen_treatment constr
_refine_ls_matrix_type full
_refine_ls_number_parameters 146
_refine_ls_number_reflns 2982
_refine_ls_number_restraints 0
_refine_ls_restrained_S_all 1.074
_refine_ls_R_factor_all 0.0499
_refine_ls_R_factor_gt 0.0355
_refine_ls_shift/su_max 0.001
_refine_ls_shift/su_mean 0.000
_refine_ls_structure_factor_coef Fsqd
_refine_ls_weighting_details 'calc w=1/[\s^2^(Fo^2^)+(0.0285P)^2^+0.7563P] where P=(Fo^2^+2Fc^2^)/3'
_refine_ls_weighting_scheme calc
_refine_ls_wR_factor_gt 0.0681
_refine_ls_wR_factor_ref 0.0721
_reflns_number_gt 2468
_reflns_number_total 2982
_reflns_threshold_expression >2sigma(I)
_cod_data_source_file b718853f.txt
_cod_data_source_block spdw19
_cod_depositor_comments
;
The following automatic conversions were performed:
'_symmetry_cell_setting' value 'Monoclinic' changed to 'monoclinic'
according to '/home/saulius/struct/CIF-dictionaries/cif_core.dic'
dictionary named 'cif_core.dic' version 2.4.1 from 2010-06-29.

Automatic conversion script
Id: cif_fix_enum 1527 2010-12-29 10:47:43Z saulius 
;
_cod_original_sg_symbol_H-M P2(1)/c
_cod_database_code 7003702

loop_
_symmetry_equiv_pos_as_xyz
'x, y, z'
'-x, y+1/2, -z+1/2'
'-x, -y, -z'
'x, -y-1/2, z-1/2'

loop_
_atom_site_label
_atom_site_type_symbol
_atom_site_fract_x
_atom_site_fract_y
_atom_site_fract_z
_atom_site_U_iso_or_equiv
_atom_site_adp_type
_atom_site_occupancy
_atom_site_symmetry_multiplicity
_atom_site_calc_flag
_atom_site_refinement_flags
_atom_site_disorder_assembly
_atom_site_disorder_group
Se1 Se 0.22127(7) 0.50603(4) 0.17639(3) 0.01864(12) Uani 1 1 d . . .
P1 P 0.41452(16) 0.62901(10) 0.13849(7) 0.0139(2) Uani 1 1 d . . .
C1 C 0.3490(6) 0.6995(4) 0.0413(3) 0.0129(9) Uani 1 1 d . . .
C2 C 0.1679(6) 0.6751(4) -0.0001(3) 0.0171(10) Uani 1 1 d . . .
H2A H 0.0860 0.6209 0.0222 0.021 Uiso 1 1 calc R . .
C3 C 0.1043(7) 0.7295(4) -0.0744(3) 0.0207(11) Uani 1 1 d . . .
H3A H -0.0210 0.7129 -0.1016 0.025 Uiso 1 1 calc R . .
C4 C 0.2219(7) 0.8064(4) -0.1081(3) 0.0195(10) Uani 1 1 d . . .
H4A H 0.1778 0.8430 -0.1585 0.023 Uiso 1 1 calc R . .
C5 C 0.4109(6) 0.8320(4) -0.0677(3) 0.0156(10) Uani 1 1 d . . .
C6 C 0.5304(7) 0.9122(4) -0.1033(3) 0.0186(10) Uani 1 1 d . . .
H6A H 0.4866 0.9452 -0.1549 0.022 Uiso 1 1 calc R . .
C7 C 0.7072(7) 0.9424(4) -0.0643(3) 0.0213(11) Uani 1 1 d . . .
H7A H 0.7857 0.9966 -0.0887 0.026 Uiso 1 1 calc R . .
C8 C 0.7732(6) 0.8939(4) 0.0114(3) 0.0183(10) Uani 1 1 d . . .
H8A H 0.8968 0.9158 0.0380 0.022 Uiso 1 1 calc R . .
C9 C 0.6635(6) 0.8150(4) 0.0485(3) 0.0134(9) Uani 1 1 d . . .
C10 C 0.4757(6) 0.7806(4) 0.0088(3) 0.0129(9) Uani 1 1 d . . .
P9 P 0.75995(16) 0.76447(10) 0.14875(7) 0.0136(2) Uani 1 1 d . . .
Se9 Se 1.02403(6) 0.83585(4) 0.19738(3) 0.01904(13) Uani 1 1 d . . .
Se19 Se 0.50874(6) 0.78670(4) 0.22077(3) 0.01410(12) Uani 1 1 d . . .
Se20 Se 0.72179(6) 0.56379(4) 0.13816(3) 0.01777(12) Uani 1 1 d . . .

loop_
_atom_site_aniso_label
_atom_site_aniso_U_11
_atom_site_aniso_U_22
_atom_site_aniso_U_33
_atom_site_aniso_U_23
_atom_site_aniso_U_13
_atom_site_aniso_U_12
Se1 0.0161(2) 0.0151(2) 0.0239(3) 0.00408(19) -0.00004(19) -0.00462(18)
P1 0.0128(6) 0.0130(6) 0.0156(6) 0.0010(5) 0.0009(5) -0.0018(5)
C1 0.014(2) 0.011(2) 0.014(2) -0.0018(18) 0.0030(18) -0.0009(17)
C2 0.017(2) 0.013(2) 0.021(3) -0.0032(19) 0.002(2) 0.0006(19)
C3 0.015(2) 0.026(3) 0.019(3) -0.006(2) -0.005(2) -0.003(2)
C4 0.029(3) 0.015(3) 0.013(2) -0.0022(19) -0.003(2) 0.004(2)
C5 0.019(2) 0.014(2) 0.014(2) -0.0039(19) 0.0034(19) -0.0005(19)
C6 0.031(3) 0.015(2) 0.011(2) -0.0011(18) 0.005(2) -0.001(2)
C7 0.024(3) 0.021(3) 0.020(3) 0.004(2) 0.007(2) -0.003(2)
C8 0.014(2) 0.021(3) 0.020(3) 0.000(2) 0.0039(19) -0.0021(19)
C9 0.021(2) 0.008(2) 0.011(2) -0.0021(17) 0.0028(18) 0.0011(18)
C10 0.015(2) 0.011(2) 0.012(2) -0.0030(18) 0.0006(18) 0.0030(18)
P9 0.0115(5) 0.0145(6) 0.0148(6) 0.0006(5) 0.0018(5) -0.0005(5)
Se9 0.0141(2) 0.0222(3) 0.0203(3) -0.0004(2) 0.00033(19) -0.00145(19)
Se19 0.0124(2) 0.0162(2) 0.0139(2) -0.00071(18) 0.00235(18) -0.00213(18)
Se20 0.0155(2) 0.0134(2) 0.0240(3) 0.00077(19) 0.00117(19) 0.00184(18)

loop_
_atom_type_symbol
_atom_type_description
_atom_type_scat_dispersion_real
_atom_type_scat_dispersion_imag
_atom_type_scat_source
C C 0.0033 0.0016 'International Tables Vol C Tables 4.2.6.8 and 6.1.1.4'
H H 0.0000 0.0000 'International Tables Vol C Tables 4.2.6.8 and 6.1.1.4'
P P 0.1023 0.0942 'International Tables Vol C Tables 4.2.6.8 and 6.1.1.4'
Se Se -0.0929 2.2259 'International Tables Vol C Tables 4.2.6.8 and 6.1.1.4'

loop_
_geom_angle_atom_site_label_1
_geom_angle_atom_site_label_2
_geom_angle_atom_site_label_3
_geom_angle
_geom_angle_site_symmetry_1
_geom_angle_site_symmetry_3
_geom_angle_publ_flag
C1 P1 Se1 117.82(15) . . ?
C1 P1 Se20 105.30(15) . . ?
Se1 P1 Se20 115.94(5) . . ?
C1 P1 Se19 102.32(14) . . ?
Se1 P1 Se19 118.58(6) . . ?
Se20 P1 Se19 93.30(4) . . ?
C2 C1 C10 120.7(4) . . ?
C2 C1 P1 117.5(3) . . ?
C10 C1 P1 121.8(3) . . ?
C1 C2 C3 120.9(4) . . ?
C4 C3 C2 120.3(4) . . ?
C3 C4 C5 120.3(4) . . ?
C6 C5 C10 120.2(4) . . ?
C6 C5 C4 119.6(4) . . ?
C10 C5 C4 120.2(4) . . ?
C7 C6 C5 120.7(4) . . ?
C6 C7 C8 120.1(4) . . ?
C9 C8 C7 121.6(4) . . ?
C8 C9 C10 119.8(4) . . ?
C8 C9 P9 117.3(3) . . ?
C10 C9 P9 122.8(3) . . ?
C5 C10 C1 117.6(4) . . ?
C5 C10 C9 117.6(4) . . ?
C1 C10 C9 124.9(4) . . ?
C9 P9 Se9 116.03(15) . . ?
C9 P9 Se19 103.64(15) . . ?
Se9 P9 Se19 117.54(6) . . ?
C9 P9 Se20 102.47(14) . . ?
Se9 P9 Se20 120.19(5) . . ?
Se19 P9 Se20 93.39(4) . . ?
P9 Se19 P1 77.17(4) . . ?
P1 Se20 P9 77.30(4) . . ?

loop_
_geom_bond_atom_site_label_1
_geom_bond_atom_site_label_2
_geom_bond_distance
_geom_bond_site_symmetry_2
_geom_bond_publ_flag
Se1 P1 2.0958(12) . ?
P1 C1 1.809(5) . ?
P1 Se20 2.2760(12) . ?
P1 Se19 2.2883(12) . ?
C1 C2 1.386(6) . ?
C1 C10 1.432(6) . ?
C2 C3 1.400(6) . ?
C3 C4 1.369(7) . ?
C4 C5 1.430(6) . ?
C5 C6 1.417(6) . ?
C5 C10 1.419(6) . ?
C6 C7 1.361(6) . ?
C7 C8 1.398(6) . ?
C8 C9 1.377(6) . ?
C9 C10 1.443(6) . ?
C9 P9 1.809(4) . ?
P9 Se9 2.0782(12) . ?
P9 Se19 2.2776(12) . ?
P9 Se20 2.2830(12) . ?

loop_
_geom_torsion_atom_site_label_1
_geom_torsion_atom_site_label_2
_geom_torsion_atom_site_label_3
_geom_torsion_atom_site_label_4
_geom_torsion
_geom_torsion_site_symmetry_1
_geom_torsion_site_symmetry_2
_geom_torsion_site_symmetry_3
_geom_torsion_site_symmetry_4
_geom_torsion_publ_flag
Se1 P1 C1 C2 4.8(4) . . . . ?
Se20 P1 C1 C2 135.9(3) . . . . ?
Se19 P1 C1 C2 -127.2(3) . . . . ?
Se1 P1 C1 C10 -177.1(3) . . . . ?
Se20 P1 C1 C10 -46.1(4) . . . . ?
Se19 P1 C1 C10 50.9(4) . . . . ?
C10 C1 C2 C3 -0.3(7) . . . . ?
P1 C1 C2 C3 177.8(3) . . . . ?
C1 C2 C3 C4 1.1(7) . . . . ?
C2 C3 C4 C5 0.1(7) . . . . ?
C3 C4 C5 C6 -179.7(4) . . . . ?
C3 C4 C5 C10 -2.0(7) . . . . ?
C10 C5 C6 C7 -0.9(7) . . . . ?
C4 C5 C6 C7 176.8(4) . . . . ?
C5 C6 C7 C8 0.3(7) . . . . ?
C6 C7 C8 C9 0.1(7) . . . . ?
C7 C8 C9 C10 0.2(7) . . . . ?
C7 C8 C9 P9 -176.9(4) . . . . ?
C6 C5 C10 C1 -179.5(4) . . . . ?
C4 C5 C10 C1 2.8(6) . . . . ?
C6 C5 C10 C9 1.1(6) . . . . ?
C4 C5 C10 C9 -176.6(4) . . . . ?
C2 C1 C10 C5 -1.6(6) . . . . ?
P1 C1 C10 C5 -179.7(3) . . . . ?
C2 C1 C10 C9 177.6(4) . . . . ?
P1 C1 C10 C9 -0.4(6) . . . . ?
C8 C9 C10 C5 -0.8(6) . . . . ?
P9 C9 C10 C5 176.1(3) . . . . ?
C8 C9 C10 C1 180.0(4) . . . . ?
P9 C9 C10 C1 -3.1(6) . . . . ?
C8 C9 P9 Se9 1.6(4) . . . . ?
C10 C9 P9 Se9 -175.4(3) . . . . ?
C8 C9 P9 Se19 132.0(3) . . . . ?
C10 C9 P9 Se19 -45.0(4) . . . . ?
C8 C9 P9 Se20 -131.3(3) . . . . ?
C10 C9 P9 Se20 51.7(4) . . . . ?
C9 P9 Se19 P1 71.65(15) . . . . ?
Se9 P9 Se19 P1 -158.86(7) . . . . ?
Se20 P9 Se19 P1 -32.06(4) . . . . ?
C1 P1 Se19 P9 -74.28(15) . . . . ?
Se1 P1 Se19 P9 154.19(7) . . . . ?
Se20 P1 Se19 P9 32.17(4) . . . . ?
C1 P1 Se20 P9 71.67(15) . . . . ?
Se1 P1 Se20 P9 -156.17(7) . . . . ?
Se19 P1 Se20 P9 -32.06(4) . . . . ?
C9 P9 Se20 P1 -72.54(15) . . . . ?
Se9 P9 Se20 P1 157.01(7) . . . . ?
Se19 P9 Se20 P1 32.23(4) . . . . ?
